data_8104812
loop_
_publ_author_name
'Muller, Kina'
'Hosten, Eric C.'
'Betz, Richard'

_publ_section_title
;
 The crystal structure of 4-chloro-1-methylpiperidin-1-ium chloride,
 C6H13Cl2N
;
_journal_issue 2
_journal_name_full 'Zeitschrift f\"ur Kristallographie - New Crystal Structures'
_journal_page_first 301
_journal_page_last 303
_journal_paper_doi 10.1515/ncrs-2020-0522
_journal_volume 236
_journal_year 2021
_chemical_formula_moiety 'C6 H13 Cl N, Cl'
_chemical_formula_sum 'C6 H13 Cl2 N'
_chemical_formula_weight 170.07
_chemical_name_common '4-chloro-1-methylpiperidine hydrochloride'
_chemical_name_systematic '4-chloro-1-methylpiperidine hydrochloride'
_space_group_IT_number 19
_space_group_name_Hall 'P 2ac 2ab'
_space_group_name_H-M_alt 'P 21 21 21'
_symmetry_cell_setting orthorhombic
_symmetry_Int_Tables_number 19
_symmetry_space_group_name_H-M 'P 21 21 21'
_atom_sites_solution_hydrogens mixed
_atom_sites_solution_secondary difmap
_cell_angle_alpha 90
_cell_angle_beta 90
_cell_angle_gamma 90
_cell_formula_units_Z 4
_cell_length_a 6.0087(3)
_cell_length_b 10.1176(6)
_cell_length_c 14.3532(7)
_cell_measurement_reflns_used 2501
_cell_measurement_temperature 200(2)
_cell_measurement_theta_max 25.73
_cell_measurement_theta_min 3.48
_cell_volume 872.58(8)
_computing_cell_refinement 'SAINT [1]'
_computing_data_collection 'APEX2 [1]'
_computing_data_reduction 'SAINT [1]'
_computing_molecular_graphics 'ORTEP3 [3], Mercury [4]'
_computing_publication_material 'SHELXL-97 [2], PLATON [5]'
_computing_structure_refinement 'SHELXL-97 [2]'
_computing_structure_solution 'SHELXS-97 [2]'
_diffrn_ambient_temperature 200(2)
_diffrn_measured_fraction_theta_full 1.000
_diffrn_measured_fraction_theta_max 0.998
_diffrn_measurement_device_type 'Bruker APEX-II CCD'
_diffrn_measurement_method '\f and \w scans'
_diffrn_radiation_monochromator graphite
_diffrn_radiation_type MoK\a
_diffrn_radiation_wavelength 0.71073
_diffrn_reflns_av_R_equivalents 0.0278
_diffrn_reflns_av_sigmaI/netI 0.0305
_diffrn_reflns_Laue_measured_fraction_full 1.000
_diffrn_reflns_Laue_measured_fraction_max 0.998
_diffrn_reflns_limit_h_max 7
_diffrn_reflns_limit_h_min -8
_diffrn_reflns_limit_k_max 13
_diffrn_reflns_limit_k_min -13
_diffrn_reflns_limit_l_max 17
_diffrn_reflns_limit_l_min -19
_diffrn_reflns_number 8227
_diffrn_reflns_point_group_measured_fraction_full 1.000
_diffrn_reflns_point_group_measured_fraction_max 0.998
_diffrn_reflns_theta_full 25.242
_diffrn_reflns_theta_max 28.337
_diffrn_reflns_theta_min 2.463
_exptl_absorpt_coefficient_mu 0.666
_exptl_absorpt_correction_T_max 1.0000
_exptl_absorpt_correction_T_min 0.9228
_exptl_absorpt_correction_type numerical
_exptl_absorpt_process_details
;                                                              
SADABS [6]                                         
;
_exptl_crystal_colour colourless
_exptl_crystal_density_diffrn 1.295
_exptl_crystal_density_method none
_exptl_crystal_description platelet
_exptl_crystal_F_000 360
_exptl_crystal_size_max 0.245
_exptl_crystal_size_mid 0.123
_exptl_crystal_size_min 0.05
_refine_diff_density_max 0.244
_refine_diff_density_min -0.175
_refine_diff_density_rms 0.039
_refine_ls_abs_structure_details
;
The compound was refined as an inversion twin with volume ratios of 6.64% and 
93.36%.
;
_refine_ls_abs_structure_Flack 0.07(10)
_refine_ls_extinction_coef .
_refine_ls_extinction_method none
_refine_ls_goodness_of_fit_ref 1.035
_refine_ls_hydrogen_treatment mixed
_refine_ls_matrix_type full
_refine_ls_number_parameters 88
_refine_ls_number_reflns 2165
_refine_ls_number_restraints 0
_refine_ls_restrained_S_all 1.035
_refine_ls_R_factor_all 0.0402
_refine_ls_R_factor_gt 0.0304
_refine_ls_shift/su_max 0.000
_refine_ls_shift/su_mean 0.000
_refine_ls_structure_factor_coef Fsqd
_refine_ls_weighting_details 'w=1/[\s^2^(Fo^2^)+(0.0267P)^2^+0.1266P] where P=(Fo^2^+2Fc^2^)/3'
_refine_ls_weighting_scheme calc
_refine_ls_wR_factor_gt 0.0603
_refine_ls_wR_factor_ref 0.0632
_reflns_Friedel_coverage 0.697
_reflns_Friedel_fraction_full 1.000
_reflns_Friedel_fraction_max 0.998
_reflns_number_gt 1874
_reflns_number_total 2165
_reflns_threshold_expression 'I > 2\s(I)'
_cod_data_source_file suppl_j_ncrs-2020-0522_suppl.cif
_cod_data_source_block g
_cod_depositor_comments
;
The following automatic conversions were performed:

data item '_symmetry_cell_setting' value 'Orthorhombic' was changed
to 'orthorhombic' in accordance with the built-in table derived from
the CIF Core dictionary named 'cif_core.dic' version 2.4.5 last
updated on 2014-11-21.

Automatic conversion script
Id: cif_fix_values 8738 2021-04-28 16:35:53Z antanas 
;
_cod_original_sg_symbol_H-M 'P2(1)2(1)2(1) '
_cod_database_code 8104812
_shelx_space_group_comment
;
The symmetry employed for this shelxl refinement is uniquely defined
by the following loop, which should always be used as a source of
symmetry information in preference to the above space-group names.
They are only intended as comments.
;

loop_
_space_group_symop_operation_xyz
'x, y, z'
'-x+1/2, -y, z+1/2'
'x+1/2, -y+1/2, -z'
'-x, y+1/2, -z+1/2'

loop_
_atom_site_label
_atom_site_type_symbol
_atom_site_fract_x
_atom_site_fract_y
_atom_site_fract_z
_atom_site_U_iso_or_equiv
_atom_site_adp_type
_atom_site_occupancy
_atom_site_site_symmetry_order
_atom_site_calc_flag
_atom_site_refinement_flags_posn
_atom_site_refinement_flags_adp
_atom_site_refinement_flags_occupancy
_atom_site_disorder_assembly
_atom_site_disorder_group
Cl1 Cl 0.75355(13) -0.11634(8) 0.47932(5) 0.0507(2) Uani 1 1 d . . . . .
N1 N 0.4071(3) 0.05003(19) 0.28772(13) 0.0261(4) Uani 1 1 d . . . . .
H71 H 0.313(4) 0.123(3) 0.2987(18) 0.037(7) Uiso 1 1 d . . . . .
C1 C 0.6381(4) 0.0916(2) 0.31382(17) 0.0298(5) Uani 1 1 d . . . . .
H1A H 0.683904 0.167620 0.274846 0.036 Uiso 1 1 calc R U . . .
H1B H 0.742808 0.017970 0.301932 0.036 Uiso 1 1 calc R U . . .
C2 C 0.6483(4) 0.1300(2) 0.41544(16) 0.0329(5) Uani 1 1 d . . . . .
H2A H 0.559491 0.211334 0.425013 0.039 Uiso 1 1 calc R U . . .
H2B H 0.804464 0.150234 0.432189 0.039 Uiso 1 1 calc R U . . .
C3 C 0.5619(4) 0.0230(3) 0.47933(18) 0.0347(6) Uani 1 1 d . . . . .
H3 H 0.550928 0.059112 0.544029 0.042 Uiso 1 1 calc R U . . .
C4 C 0.3342(4) -0.0237(3) 0.44861(17) 0.0340(6) Uani 1 1 d . . . . .
H4A H 0.224460 0.047712 0.459387 0.041 Uiso 1 1 calc R U . . .
H4B H 0.289568 -0.100670 0.486867 0.041 Uiso 1 1 calc R U . . .
C5 C 0.3302(4) -0.0623(2) 0.34651(17) 0.0309(5) Uani 1 1 d . . . . .
H5A H 0.428250 -0.139662 0.336430 0.037 Uiso 1 1 calc R U . . .
H5B H 0.177013 -0.087551 0.328336 0.037 Uiso 1 1 calc R U . . .
C6 C 0.3910(5) 0.0191(3) 0.18688(16) 0.0377(6) Uani 1 1 d . . . . .
H6A H 0.501090 -0.048640 0.170801 0.057 Uiso 1 1 calc R U . . .
H6B H 0.419939 0.099239 0.150517 0.057 Uiso 1 1 calc R U . . .
H6C H 0.241342 -0.013786 0.172744 0.057 Uiso 1 1 calc R U . . .
Cl2 Cl 0.12300(10) 0.29376(6) 0.30651(5) 0.03429(15) Uani 1 1 d . . . . .

loop_
_atom_site_aniso_label
_atom_site_aniso_U_11
_atom_site_aniso_U_22
_atom_site_aniso_U_33
_atom_site_aniso_U_23
_atom_site_aniso_U_13
_atom_site_aniso_U_12
Cl1 0.0447(4) 0.0522(4) 0.0552(4) 0.0132(3) -0.0153(4) 0.0052(4)
N1 0.0256(10) 0.0240(10) 0.0288(10) -0.0017(8) -0.0017(8) 0.0020(8)
C1 0.0238(11) 0.0305(12) 0.0349(12) 0.0020(10) 0.0002(11) -0.0046(9)
C2 0.0318(13) 0.0305(13) 0.0364(13) -0.0060(11) -0.0036(10) -0.0067(12)
C3 0.0347(13) 0.0411(14) 0.0282(12) -0.0042(11) -0.0022(10) -0.0023(11)
C4 0.0317(13) 0.0368(14) 0.0335(12) 0.0052(11) 0.0034(10) -0.0054(11)
C5 0.0275(12) 0.0270(12) 0.0381(13) 0.0004(10) -0.0034(10) -0.0076(9)
C6 0.0425(14) 0.0462(15) 0.0244(12) -0.0044(11) -0.0031(13) 0.0035(13)
Cl2 0.0290(3) 0.0284(3) 0.0455(3) 0.0016(3) 0.0019(3) 0.0033(3)

loop_
_atom_type_symbol
_atom_type_description
_atom_type_scat_dispersion_real
_atom_type_scat_dispersion_imag
_atom_type_scat_source
C C 0.0033 0.0016 'International Tables Vol C Tables 4.2.6.8 and 6.1.1.4'
H H 0.0000 0.0000 'International Tables Vol C Tables 4.2.6.8 and 6.1.1.4'
Cl Cl 0.1484 0.1585 'International Tables Vol C Tables 4.2.6.8 and 6.1.1.4'
N N 0.0061 0.0033 'International Tables Vol C Tables 4.2.6.8 and 6.1.1.4'

loop_
_geom_angle_atom_site_label_1
_geom_angle_atom_site_label_2
_geom_angle_atom_site_label_3
_geom_angle
_geom_angle_site_symmetry_1
_geom_angle_site_symmetry_3
C6 N1 C5 111.80(18) . .
C6 N1 C1 111.32(19) . .
C5 N1 C1 111.11(18) . .
C6 N1 H71 106.8(16) . .
C5 N1 H71 108.4(16) . .
C1 N1 H71 107.2(15) . .
N1 C1 C2 110.57(19) . .
N1 C1 H1A 109.5 . .
C2 C1 H1A 109.5 . .
N1 C1 H1B 109.5 . .
C2 C1 H1B 109.5 . .
H1A C1 H1B 108.1 . .
C1 C2 C3 112.8(2) . .
C1 C2 H2A 109.0 . .
C3 C2 H2A 109.0 . .
C1 C2 H2B 109.0 . .
C3 C2 H2B 109.0 . .
H2A C2 H2B 107.8 . .
C2 C3 C4 110.9(2) . .
C2 C3 Cl1 109.75(17) . .
C4 C3 Cl1 109.27(19) . .
C2 C3 H3 108.9 . .
C4 C3 H3 108.9 . .
Cl1 C3 H3 108.9 . .
C3 C4 C5 112.1(2) . .
C3 C4 H4A 109.2 . .
C5 C4 H4A 109.2 . .
C3 C4 H4B 109.2 . .
C5 C4 H4B 109.2 . .
H4A C4 H4B 107.9 . .
N1 C5 C4 110.22(19) . .
N1 C5 H5A 109.6 . .
C4 C5 H5A 109.6 . .
N1 C5 H5B 109.6 . .
C4 C5 H5B 109.6 . .
H5A C5 H5B 108.1 . .
N1 C6 H6A 109.5 . .
N1 C6 H6B 109.5 . .
H6A C6 H6B 109.5 . .
N1 C6 H6C 109.5 . .
H6A C6 H6C 109.5 . .
H6B C6 H6C 109.5 . .

loop_
_geom_bond_atom_site_label_1
_geom_bond_atom_site_label_2
_geom_bond_distance
_geom_bond_site_symmetry_2
Cl1 C3 1.820(3) .
N1 C6 1.484(3) .
N1 C5 1.489(3) .
N1 C1 1.498(3) .
N1 H71 0.94(3) .
C1 C2 1.511(3) .
C1 H1A 0.9900 .
C1 H1B 0.9900 .
C2 C3 1.511(3) .
C2 H2A 0.9900 .
C2 H2B 0.9900 .
C3 C4 1.514(3) .
C3 H3 1.0000 .
C4 C5 1.517(3) .
C4 H4A 0.9900 .
C4 H4B 0.9900 .
C5 H5A 0.9900 .
C5 H5B 0.9900 .
C6 H6A 0.9800 .
C6 H6B 0.9800 .
C6 H6C 0.9800 .

loop_
_geom_hbond_atom_site_label_D
_geom_hbond_atom_site_label_H
_geom_hbond_atom_site_label_A
_geom_hbond_distance_DH
_geom_hbond_distance_HA
_geom_hbond_distance_DA
_geom_hbond_angle_DHA
_geom_hbond_site_symmetry_A
N1 H71 Cl2 0.94(3) 2.08(3) 3.011(2) 172(2) .
C3 H3 Cl2 1.00 2.65 3.608(3) 161.3 3_556
C6 H6A Cl2 0.98 2.78 3.706(3) 157.0 4_645

loop_
_geom_torsion_atom_site_label_1
_geom_torsion_atom_site_label_2
_geom_torsion_atom_site_label_3
_geom_torsion_atom_site_label_4
_geom_torsion
_geom_torsion_site_symmetry_1
_geom_torsion_site_symmetry_2
_geom_torsion_site_symmetry_3
_geom_torsion_site_symmetry_4
C6 N1 C1 C2 176.82(19) . . . .
C5 N1 C1 C2 -57.9(2) . . . .
N1 C1 C2 C3 54.3(3) . . . .
C1 C2 C3 C4 -51.4(3) . . . .
C1 C2 C3 Cl1 69.4(2) . . . .
C2 C3 C4 C5 52.2(3) . . . .
Cl1 C3 C4 C5 -69.0(2) . . . .
C6 N1 C5 C4 -176.1(2) . . . .
C1 N1 C5 C4 58.8(3) . . . .
C3 C4 C5 N1 -56.2(3) . . . .
